data_2209266
loop_
_publ_author_name
'Xia, Wen-Sheng'
'Radosevich, Jennifer'
'Ellern, Arkady'

_publ_section_title
;Triaqua-\m~3~-oxo-hexa-\m~2~-propionato-\k^12^<i>O</i>:<i>O</i>'-trichromium(III)
 nitrate hemihydrate
;
_journal_coeditor_code NG2020
_journal_issue 6
_journal_name_full 'Acta Crystallographica Section E'
_journal_page_first m1213
_journal_page_last m1215
_journal_paper_doi 10.1107/S160053680601556X
_journal_volume 62
_journal_year 2006
_chemical_formula_iupac '[Cr3 (C3 H5 O2)6 O (H2 O)3] N O3, 0.5H2 O'
_chemical_formula_moiety 'C18 H36 Cr3 O16 +, N O3 -, 0.5H2 O'
_chemical_formula_sum 'C18 H37 Cr3 N O19.5'
_chemical_formula_weight 735.49
_chemical_name_systematic
;
Triaqua-\m~3~-oxo-hexa-\m~2~-propionato-\k^12^O:O'-trichromium(II)
nitrate hemihydrate
;
_space_group_IT_number 15
_symmetry_cell_setting monoclinic
_symmetry_space_group_name_Hall '-C 2yc'
_symmetry_space_group_name_H-M 'C 1 2/c 1'
_atom_sites_solution_hydrogens geom
_atom_sites_solution_primary direct
_atom_sites_solution_secondary difmap
_cell_angle_alpha 90.00
_cell_angle_beta 103.549(7)
_cell_angle_gamma 90.00
_cell_formula_units_Z 16
_cell_length_a 31.836(8)
_cell_length_b 12.844(3)
_cell_length_c 31.837(7)
_cell_measurement_reflns_used 996
_cell_measurement_temperature 193(2)
_cell_measurement_theta_max 26.06
_cell_measurement_theta_min 2.63
_cell_volume 12656(5)
_computing_cell_refinement SMART-NT
_computing_data_collection 'SMART-NT (Bruker, 2001)'
_computing_data_reduction 'SAINT-NT  (Bruker, 2000)'
_computing_molecular_graphics 'SHELXTL-NT (Bruker, 2000)'
_computing_publication_material SHELXTL-NT
_computing_structure_refinement 'SHELXL97 (Sheldrick, 1997)'
_computing_structure_solution 'SHELXS97 (Sheldrick, 1997)'
_diffrn_ambient_temperature 193(2)
_diffrn_measured_fraction_theta_full 0.999
_diffrn_measured_fraction_theta_max 0.999
_diffrn_measurement_device_type 'Bruker SMART CCD area-detector'
_diffrn_measurement_method '\f and \w'
_diffrn_radiation_monochromator graphite
_diffrn_radiation_source 'fine-focus sealed tube'
_diffrn_radiation_type MoK\a
_diffrn_radiation_wavelength 0.71073
_diffrn_reflns_av_R_equivalents 0.0428
_diffrn_reflns_av_sigmaI/netI 0.0384
_diffrn_reflns_limit_h_max 39
_diffrn_reflns_limit_h_min -39
_diffrn_reflns_limit_k_max 16
_diffrn_reflns_limit_k_min -16
_diffrn_reflns_limit_l_max 39
_diffrn_reflns_limit_l_min -39
_diffrn_reflns_number 52397
_diffrn_reflns_theta_full 25.00
_diffrn_reflns_theta_max 26.37
_diffrn_reflns_theta_min 1.32
_exptl_absorpt_coefficient_mu 1.090
_exptl_absorpt_correction_T_max 1
_exptl_absorpt_correction_T_min 0.74
_exptl_absorpt_correction_type multi-scan
_exptl_absorpt_process_details '(SADABS; Bruker, 2000)'
_exptl_crystal_colour green
_exptl_crystal_density_diffrn 1.544
_exptl_crystal_density_method 'not measured'
_exptl_crystal_description prism
_exptl_crystal_F_000 6080
_exptl_crystal_size_max 0.40
_exptl_crystal_size_mid 0.20
_exptl_crystal_size_min 0.13
_refine_diff_density_max 0.699
_refine_diff_density_min -0.593
_refine_ls_extinction_method none
_refine_ls_goodness_of_fit_ref 1.014
_refine_ls_hydrogen_treatment constr
_refine_ls_matrix_type full
_refine_ls_number_parameters 820
_refine_ls_number_reflns 12916
_refine_ls_number_restraints 276
_refine_ls_restrained_S_all 1.028
_refine_ls_R_factor_all 0.0700
_refine_ls_R_factor_gt 0.0428
_refine_ls_shift/su_max 0.001
_refine_ls_shift/su_mean 0.000
_refine_ls_structure_factor_coef Fsqd
_refine_ls_weighting_details 'calc w=1/[\s^2^(Fo^2^)+(0.0605P)^2^+29.355P] where P=(Fo^2^+2Fc^2^)/3'
_refine_ls_weighting_scheme calc
_refine_ls_wR_factor_gt 0.1085
_refine_ls_wR_factor_ref 0.1263
_reflns_number_gt 9325
_reflns_number_total 12916
_reflns_threshold_expression I>2\s(I)
_cod_data_source_file ng2020.cif
_cod_data_source_block I
_cod_original_sg_symbol_H-M 'C 2/c'
_cod_original_formula_sum 'C18 H37 Cr3 N O19.50'
_cod_database_code 2209266
_cod_database_fobs_code 2209266

loop_
_symmetry_equiv_pos_as_xyz
'x, y, z'
'-x, y, -z+1/2'
'x+1/2, y+1/2, z'
'-x+1/2, y+1/2, -z+1/2'
'-x, -y, -z'
'x, -y, z-1/2'
'-x+1/2, -y+1/2, -z'
'x+1/2, -y+1/2, z-1/2'

loop_
_atom_site_type_symbol
_atom_site_label
_atom_site_fract_x
_atom_site_fract_y
_atom_site_fract_z
_atom_site_U_iso_or_equiv
_atom_site_adp_type
_atom_site_calc_flag
_atom_site_refinement_flags
_atom_site_occupancy
_atom_site_disorder_assembly
_atom_site_disorder_group
Cr Cr1 0.249527(16) 0.14785(4) 0.685163(16) 0.02822(12) Uani d . 1 . .
Cr Cr2 0.261856(16) -0.10440(4) 0.690339(17) 0.02854(12) Uani d . 1 . .
Cr Cr3 0.179150(17) -0.00236(4) 0.620833(17) 0.03026(13) Uani d . 1 . .
Cr Cr4 0.457614(17) 0.89272(4) 0.550987(18) 0.03204(13) Uani d . 1 . .
Cr Cr5 0.445945(17) 0.64152(4) 0.540585(18) 0.03188(13) Uani d . 1 . .
Cr Cr6 0.399911(18) 0.76595(4) 0.60751(2) 0.03702(14) Uani d . 1 . .
O O1 0.23020(7) 0.01369(16) 0.66487(7) 0.0271(5) Uani d . 1 . .
O O2 0.30928(8) 0.11817(19) 0.68170(9) 0.0440(6) Uani d . 1 B .
O O3 0.26513(9) 0.11663(19) 0.74721(8) 0.0422(6) Uani d . 1 A .
O O4 0.27010(8) 0.29272(18) 0.70457(7) 0.0412(6) Uani d D 1 . .
H H4H 0.2781 0.3075 0.7302 0.062 Uiso d D 1 . .
H H4G 0.2844 0.3304 0.6924 0.062 Uiso d D 1 . .
O O5 0.19276(8) 0.19021(18) 0.69542(8) 0.0388(6) Uani d . 1 C .
O O6 0.23773(9) 0.21089(19) 0.62785(8) 0.0452(6) Uani d . 1 D .
O O7 0.28066(8) -0.05152(19) 0.74970(8) 0.0412(6) Uani d . 1 A .
O O8 0.31688(7) -0.05416(19) 0.67799(8) 0.0392(6) Uani d . 1 B .
O O9 0.29527(8) -0.23273(17) 0.71723(7) 0.0405(6) Uani d D 1 . .
H H9G 0.2980 -0.2860 0.7042 0.061 Uiso d D 1 . .
H H9H 0.2993 -0.2500 0.7426 0.061 Uiso d D 1 . .
O O10 0.25275(9) -0.1870(2) 0.63766(8) 0.0456(6) Uani d . 1 E .
O O11 0.21037(7) -0.16077(19) 0.70755(8) 0.0396(6) Uani d . 1 F .
O O12 0.20209(8) -0.1083(2) 0.58753(8) 0.0465(6) Uani d . 1 E .
O O13 0.12322(8) -0.0196(2) 0.57430(8) 0.0450(6) Uani d D 1 . .
H H13G 0.0998 -0.0280 0.5803 0.067 Uiso d D 1 . .
H H13H 0.1219 -0.0540 0.5524 0.067 Uiso d D 1 . .
O O14 0.15600(8) -0.1102(2) 0.65356(8) 0.0448(6) Uani d . 1 F .
O O15 0.14578(8) 0.0980(2) 0.64671(8) 0.0448(6) Uani d . 1 C .
O O16 0.19398(8) 0.1046(2) 0.58238(8) 0.0450(6) Uani d . 1 D .
O O17 0.47760(9) 0.9401(2) 0.61090(9) 0.0525(7) Uani d . 1 H .
O O18 0.40300(9) 0.9677(2) 0.54247(10) 0.0507(7) Uani d . 1 I .
O O19 0.47990(8) 1.03178(18) 0.53469(9) 0.0481(7) Uani d D 1 . .
H H19G 0.5060 1.0387 0.5375 0.072 Uiso d D 1 . .
H H19H 0.4720 1.0855 0.5444 0.072 Uiso d D 1 . .
O O20 0.44274(9) 0.8630(2) 0.48794(8) 0.0496(7) Uani d . 1 J .
O O21 0.51640(8) 0.84030(19) 0.55530(9) 0.0469(6) Uani d . 1 G .
O O22 0.50698(8) 0.67122(19) 0.54284(9) 0.0455(6) Uani d . 1 G .
O O23 0.42599(10) 0.6952(2) 0.48146(8) 0.0522(7) Uani d . 1 J .
O O24 0.38807(9) 0.5831(2) 0.53380(12) 0.0645(9) Uani d . 1 K .
O O25 0.46674(9) 0.5699(2) 0.59644(9) 0.0510(7) Uani d . 1 L .
O O26 0.45744(9) 0.50392(18) 0.51275(8) 0.0485(7) Uani d D 1 . .
H H26G 0.4557 0.4497 0.5254 0.073 Uiso d D 1 . .
H H26H 0.4658 0.4879 0.4913 0.073 Uiso d D 1 . .
O O27 0.36620(9) 0.8900(2) 0.58464(10) 0.0549(7) Uani d . 1 I .
O O28 0.35382(9) 0.6784(2) 0.57310(11) 0.0604(8) Uani d . 1 K .
O O29 0.42666(10) 0.6405(2) 0.63729(9) 0.0570(8) Uani d . 1 L .
O O30 0.44103(10) 0.8499(2) 0.64971(9) 0.0559(7) Uani d . 1 H .
O O31 0.36371(9) 0.76514(19) 0.65300(11) 0.0593(8) Uani d D 1 . .
H H31G 0.3481 0.7154 0.6544 0.089 Uiso d D 1 . .
H H31H 0.3490 0.8166 0.6546 0.089 Uiso d D 1 . .
O O32 0.43444(7) 0.76706(17) 0.56654(7) 0.0318(5) Uani d . 1 . .
O O33 0.3195(2) 0.5237(4) 0.7203(2) 0.147(2) Uani d . 1 . .
O O34 0.31138(17) 0.6008(3) 0.6625(2) 0.137(2) Uani d . 1 . .
O O35 0.31293(16) 0.4329(3) 0.66550(14) 0.0996(14) Uani d . 1 . .
O O36 0.4897(2) 0.2790(5) 0.5591(2) 0.155(2) Uani d . 1 . .
O O37 0.4442(2) 0.1858(4) 0.5723(3) 0.194(4) Uani d . 1 . .
O O38 0.4354(2) 0.3468(4) 0.5605(2) 0.159(2) Uani d . 1 . .
O O39 0.54383(10) 0.4578(3) 0.58594(14) 0.0863(12) Uani d D 1 . .
H H39H 0.5322 0.4976 0.5998 0.129 Uiso d D 1 . .
H H39G 0.5303 0.4031 0.5847 0.129 Uiso d D 1 . .
N N1 0.31604(15) 0.5193(3) 0.68205(19) 0.0750(13) Uani d . 1 . .
N N2 0.45770(19) 0.2684(3) 0.5659(2) 0.0910(16) Uani d . 1 . .
C C1 0.27884(11) 0.0347(3) 0.76714(10) 0.0354(8) Uani d D 1 . .
C C2 0.2993(5) 0.0543(11) 0.8147(3) 0.045(3) Uani d PDU 0.50 A 1
H H2A 0.3235 0.1040 0.8172 0.054 Uiso calc PR 0.50 A 1
H H2B 0.2776 0.0865 0.8284 0.054 Uiso calc PR 0.50 A 1
C C3 0.3159(5) -0.0449(16) 0.8387(5) 0.074(4) Uani d PDU 0.50 A 1
H H3A 0.3282 -0.0289 0.8692 0.111 Uiso calc PR 0.50 A 1
H H3B 0.3383 -0.0756 0.8259 0.111 Uiso calc PR 0.50 A 1
H H3C 0.2920 -0.0943 0.8363 0.111 Uiso calc PR 0.50 A 1
C C2' 0.2906(5) 0.0340(12) 0.8164(3) 0.045(3) Uani d PD 0.50 A 2
H H2'A 0.2971 0.1059 0.8272 0.054 Uiso calc PR 0.50 A 2
H H2'B 0.2657 0.0082 0.8271 0.054 Uiso calc PR 0.50 A 2
C C3' 0.3297(4) -0.0350(17) 0.8339(5) 0.074(4) Uani d PD 0.50 A 2
H H3'A 0.3366 -0.0338 0.8655 0.111 Uiso calc PR 0.50 A 2
H H3'B 0.3545 -0.0090 0.8236 0.111 Uiso calc PR 0.50 A 2
H H3'C 0.3232 -0.1065 0.8237 0.111 Uiso calc PR 0.50 A 2
C C4 0.33077(10) 0.0380(3) 0.67878(11) 0.0368(8) Uani d D 1 . .
C C5 0.3757(3) 0.0502(12) 0.6708(6) 0.052(3) Uani d PDU 0.50 B 3
H H5A 0.3739 0.0447 0.6395 0.062 Uiso calc PR 0.50 B 3
H H5B 0.3943 -0.0070 0.6855 0.062 Uiso calc PR 0.50 B 3
C C6 0.3963(4) 0.1555(11) 0.6876(5) 0.087(3) Uani d PDU 0.50 B 3
H H6A 0.4251 0.1606 0.6816 0.130 Uiso calc PR 0.50 B 3
H H6B 0.3988 0.1604 0.7188 0.130 Uiso calc PR 0.50 B 3
H H6C 0.3781 0.2124 0.6729 0.130 Uiso calc PR 0.50 B 3
C C5' 0.3786(3) 0.0555(11) 0.6824(6) 0.052(3) Uani d PD 0.50 B 4
H H5'A 0.3900 -0.0007 0.6668 0.062 Uiso calc PR 0.50 B 4
H H5'B 0.3942 0.0524 0.7131 0.062 Uiso calc PR 0.50 B 4
C C6' 0.3873(4) 0.1621(11) 0.6633(4) 0.087(3) Uani d PD 0.50 B 4
H H6'A 0.4184 0.1708 0.6662 0.130 Uiso calc PR 0.50 B 4
H H6'B 0.3765 0.2179 0.6790 0.130 Uiso calc PR 0.50 B 4
H H6'C 0.3723 0.1649 0.6327 0.130 Uiso calc PR 0.50 B 4
C C7 0.15480(11) 0.1601(3) 0.67773(12) 0.0380(8) Uani d D 1 . .
C C8 0.1206(3) 0.198(2) 0.7012(6) 0.059(3) Uani d PDU 0.50 C 5
H H8A 0.1259 0.2722 0.7096 0.071 Uiso calc PR 0.50 C 5
H H8B 0.1224 0.1569 0.7278 0.071 Uiso calc PR 0.50 C 5
C C9 0.0750(3) 0.1862(13) 0.6708(5) 0.092(4) Uani d PDU 0.50 C 5
H H9A 0.0530 0.2066 0.6863 0.138 Uiso calc PR 0.50 C 5
H H9B 0.0704 0.1135 0.6616 0.138 Uiso calc PR 0.50 C 5
H H9C 0.0727 0.2310 0.6455 0.138 Uiso calc PR 0.50 C 5
C C8' 0.1169(4) 0.205(2) 0.6913(6) 0.059(3) Uani d P 0.50 C 6
H H8'A 0.1262 0.2211 0.7225 0.071 Uiso calc PR 0.50 C 6
H H8'B 0.1098 0.2720 0.6760 0.071 Uiso calc PR 0.50 C 6
C C9' 0.0772(3) 0.1455(12) 0.6850(5) 0.092(4) Uani d PD 0.50 C 6
H H9'A 0.0554 0.1865 0.6948 0.138 Uiso calc PR 0.50 C 6
H H9'B 0.0826 0.0806 0.7015 0.138 Uiso calc PR 0.50 C 6
H H9'C 0.0667 0.1294 0.6542 0.138 Uiso calc PR 0.50 C 6
C C10 0.21653(12) 0.1853(3) 0.59109(11) 0.0369(8) Uani d D 1 . .
C C11 0.2135(7) 0.2572(15) 0.5524(5) 0.047(3) Uani d PDU 0.50 D 7
H H11A 0.1829 0.2632 0.5365 0.057 Uiso calc PR 0.50 D 7
H H11B 0.2299 0.2263 0.5326 0.057 Uiso calc PR 0.50 D 7
C C12 0.2313(10) 0.3657(11) 0.5657(11) 0.062(4) Uani d PDU 0.50 D 7
H H12A 0.2290 0.4089 0.5399 0.093 Uiso calc PR 0.50 D 7
H H12B 0.2617 0.3604 0.5812 0.093 Uiso calc PR 0.50 D 7
H H12C 0.2146 0.3976 0.5846 0.093 Uiso calc PR 0.50 D 7
C C11' 0.2236(7) 0.2588(14) 0.5556(5) 0.047(3) Uani d PD 0.50 D 8
H H11C 0.2516 0.2422 0.5488 0.057 Uiso calc PR 0.50 D 8
H H11D 0.2006 0.2472 0.5292 0.057 Uiso calc PR 0.50 D 8
C C12' 0.2235(10) 0.3730(10) 0.5688(11) 0.062(4) Uani d PD 0.50 D 8
H H12D 0.2280 0.4169 0.5450 0.093 Uiso calc PR 0.50 D 8
H H12E 0.2468 0.3852 0.5945 0.093 Uiso calc PR 0.50 D 8
H H12F 0.1957 0.3901 0.5752 0.093 Uiso calc PR 0.50 D 8
C C13 0.22990(12) -0.1774(3) 0.59990(12) 0.0424(9) Uani d D 1 . .
C C14 0.2356(5) -0.2716(9) 0.5720(4) 0.056(3) Uani d PDU 0.50 E 9
H H14A 0.2656 -0.2736 0.5685 0.067 Uiso calc PR 0.50 E 9
H H14B 0.2302 -0.3365 0.5867 0.067 Uiso calc PR 0.50 E 9
C C15 0.2044(5) -0.2657(11) 0.5276(3) 0.107(4) Uani d PDU 0.50 E 9
H H15A 0.2094 -0.3250 0.5100 0.161 Uiso calc PR 0.50 E 9
H H15B 0.2093 -0.2007 0.5133 0.161 Uiso calc PR 0.50 E 9
H H15C 0.1746 -0.2675 0.5310 0.161 Uiso calc PR 0.50 E 9
C C14' 0.2394(5) -0.2452(9) 0.5636(4) 0.056(3) Uani d PD 0.50 E 10
H H14C 0.2437 -0.2003 0.5397 0.067 Uiso calc PR 0.50 E 10
H H14D 0.2662 -0.2855 0.5746 0.067 Uiso calc PR 0.50 E 10
C C15' 0.2018(5) -0.3198(10) 0.5469(4) 0.107(4) Uani d PD 0.50 E 10
H H15D 0.2085 -0.3643 0.5244 0.161 Uiso calc PR 0.50 E 10
H H15E 0.1755 -0.2796 0.5349 0.161 Uiso calc PR 0.50 E 10
H H15F 0.1972 -0.3631 0.5708 0.161 Uiso calc PR 0.50 E 10
C C16 0.17052(11) -0.1534(3) 0.68904(12) 0.0394(8) Uani d D 1 . .
C C17 0.1407(3) -0.1888(10) 0.7177(3) 0.045(2) Uani d PDU 0.50 F 11
H H17A 0.1480 -0.2613 0.7272 0.054 Uiso calc PR 0.50 F 11
H H17B 0.1458 -0.1443 0.7438 0.054 Uiso calc PR 0.50 F 11
C C18 0.0933(3) -0.1833(12) 0.6947(5) 0.077(3) Uani d PDU 0.50 F 11
H H18A 0.0757 -0.2079 0.7141 0.116 Uiso calc PR 0.50 F 11
H H18B 0.0881 -0.2272 0.6688 0.116 Uiso calc PR 0.50 F 11
H H18C 0.0856 -0.1111 0.6863 0.116 Uiso calc PR 0.50 F 11
C C17' 0.1368(3) -0.2140(9) 0.7065(4) 0.045(2) Uani d PD 0.50 F 12
H H17C 0.1273 -0.2757 0.6881 0.054 Uiso calc PR 0.50 F 12
H H17D 0.1499 -0.2387 0.7361 0.054 Uiso calc PR 0.50 F 12
C C18' 0.0976(3) -0.1460(11) 0.7074(5) 0.077(3) Uani d PD 0.50 F 12
H H18D 0.0767 -0.1862 0.7190 0.116 Uiso calc PR 0.50 F 12
H H18E 0.0840 -0.1232 0.6779 0.116 Uiso calc PR 0.50 F 12
H H18F 0.1069 -0.0849 0.7257 0.116 Uiso calc PR 0.50 F 12
C C19 0.53011(10) 0.7511(3) 0.55048(12) 0.0366(8) Uani d D 1 . .
C C20 0.5785(3) 0.7344(12) 0.5592(7) 0.051(2) Uani d PDU 0.50 G 13
H H20A 0.5847 0.6829 0.5383 0.061 Uiso calc PR 0.50 G 13
H H20B 0.5889 0.7054 0.5886 0.061 Uiso calc PR 0.50 G 13
C C21 0.6030(3) 0.8360(13) 0.5554(4) 0.067(3) Uani d PDU 0.50 G 13
H H21A 0.6341 0.8218 0.5617 0.100 Uiso calc PR 0.50 G 13
H H21B 0.5969 0.8871 0.5760 0.100 Uiso calc PR 0.50 G 13
H H21C 0.5934 0.8636 0.5260 0.100 Uiso calc PR 0.50 G 13
C C20' 0.5773(3) 0.7387(13) 0.5501(7) 0.051(2) Uani d PD 0.50 G 14
H H20C 0.5805 0.7396 0.5199 0.061 Uiso calc PR 0.50 G 14
H H20D 0.5879 0.6706 0.5629 0.061 Uiso calc PR 0.50 G 14
C C21' 0.6048(3) 0.8264(13) 0.5757(4) 0.067(3) Uani d PD 0.50 G 14
H H21D 0.6350 0.8178 0.5742 0.100 Uiso calc PR 0.50 G 14
H H21E 0.6029 0.8235 0.6060 0.100 Uiso calc PR 0.50 G 14
H H21F 0.5941 0.8939 0.5633 0.100 Uiso calc PR 0.50 G 14
C C22 0.46964(12) 0.9123(3) 0.64578(12) 0.0460(9) Uani d D 1 . .
C C23 0.4926(4) 0.9747(11) 0.6853(4) 0.061(3) Uani d PDU 0.50 H 15
H H23A 0.4819 1.0473 0.6826 0.073 Uiso calc PR 0.50 H 15
H H23B 0.4860 0.9442 0.7116 0.073 Uiso calc PR 0.50 H 15
C C24 0.5413(3) 0.9745(13) 0.6899(5) 0.120(4) Uani d PDU 0.50 H 15
H H24A 0.5553 1.0152 0.7154 0.181 Uiso calc PR 0.50 H 15
H H24B 0.5479 1.0056 0.6640 0.181 Uiso calc PR 0.50 H 15
H H24C 0.5521 0.9028 0.6931 0.181 Uiso calc PR 0.50 H 15
C C23' 0.5009(4) 0.9433(9) 0.6882(4) 0.061(3) Uani d PD 0.50 H 16
H H23C 0.5230 0.8881 0.6970 0.073 Uiso calc PR 0.50 H 16
H H23D 0.4849 0.9505 0.7112 0.073 Uiso calc PR 0.50 H 16
C C24' 0.5234(5) 1.0469(11) 0.6827(5) 0.120(4) Uani d PD 0.50 H 16
H H24D 0.5428 1.0665 0.7103 0.181 Uiso calc PR 0.50 H 16
H H24E 0.5015 1.1012 0.6737 0.181 Uiso calc PR 0.50 H 16
H H24F 0.5401 1.0388 0.6607 0.181 Uiso calc PR 0.50 H 16
C C25 0.37093(11) 0.9586(3) 0.55828(12) 0.0408(8) Uani d D 1 . .
C C26 0.3377(4) 1.0466(11) 0.5507(5) 0.054(3) Uani d PDU 0.50 I 17
H H26A 0.3364 1.0786 0.5221 0.065 Uiso calc PR 0.50 I 17
H H26B 0.3468 1.1009 0.5730 0.065 Uiso calc PR 0.50 I 17
C C27 0.2926(3) 1.0068(19) 0.5523(8) 0.074(4) Uani d PDU 0.50 I 17
H H27A 0.2721 1.0650 0.5474 0.111 Uiso calc PR 0.50 I 17
H H27B 0.2937 0.9759 0.5807 0.111 Uiso calc PR 0.50 I 17
H H27C 0.2832 0.9541 0.5298 0.111 Uiso calc PR 0.50 I 17
C C26' 0.3343(5) 1.0325(13) 0.5389(5) 0.054(3) Uani d PD 0.50 I 18
H H26C 0.3232 1.0150 0.5080 0.065 Uiso calc PR 0.50 I 18
H H26D 0.3458 1.1044 0.5405 0.065 Uiso calc PR 0.50 I 18
C C27' 0.2971(4) 1.0286(19) 0.5614(8) 0.074(4) Uani d PD 0.50 I 18
H H27D 0.2746 1.0779 0.5475 0.111 Uiso calc PR 0.50 I 18
H H27E 0.3077 1.0474 0.5919 0.111 Uiso calc PR 0.50 I 18
H H27F 0.2851 0.9581 0.5593 0.111 Uiso calc PR 0.50 I 18
C C28 0.42770(12) 0.7844(3) 0.46633(11) 0.0436(9) Uani d D 1 . .
C C29 0.4024(4) 0.8033(11) 0.4197(3) 0.056(3) Uani d PDU 0.50 J 19
H H29A 0.3994 0.7367 0.4036 0.067 Uiso calc PR 0.50 J 19
H H29B 0.3730 0.8283 0.4198 0.067 Uiso calc PR 0.50 J 19
C C30 0.4247(4) 0.8829(11) 0.3968(4) 0.091(3) Uani d PDU 0.50 J 19
H H30A 0.4078 0.8923 0.3671 0.136 Uiso calc PR 0.50 J 19
H H30B 0.4537 0.8580 0.3964 0.136 Uiso calc PR 0.50 J 19
H H30C 0.4269 0.9494 0.4122 0.136 Uiso calc PR 0.50 J 19
C C29' 0.4150(5) 0.7906(10) 0.4173(3) 0.056(3) Uani d PD 0.50 J 20
H H29C 0.4394 0.7661 0.4055 0.067 Uiso calc PR 0.50 J 20
H H29D 0.3901 0.7441 0.4063 0.067 Uiso calc PR 0.50 J 20
C C30' 0.4032(5) 0.9005(10) 0.4020(4) 0.091(3) Uani d PD 0.50 J 20
H H30D 0.3948 0.9016 0.3703 0.136 Uiso calc PR 0.50 J 20
H H30E 0.4282 0.9463 0.4120 0.136 Uiso calc PR 0.50 J 20
H H30F 0.3790 0.9248 0.4136 0.136 Uiso calc PR 0.50 J 20
C C31 0.35649(12) 0.6029(3) 0.54944(17) 0.0575(12) Uani d D 1 . .
C C32 0.3174(3) 0.5364(8) 0.5294(4) 0.061(3) Uani d PDU 0.50 K 21
H H32A 0.2946 0.5485 0.5454 0.074 Uiso calc PR 0.50 K 21
H H32B 0.3058 0.5590 0.4992 0.074 Uiso calc PR 0.50 K 21
C C33 0.3268(5) 0.4243(7) 0.5297(5) 0.095(4) Uani d PDU 0.50 K 21
H H33A 0.3004 0.3862 0.5162 0.143 Uiso calc PR 0.50 K 21
H H33B 0.3372 0.4006 0.5596 0.143 Uiso calc PR 0.50 K 21
H H33C 0.3490 0.4114 0.5136 0.143 Uiso calc PR 0.50 K 21
C C32' 0.3206(3) 0.5230(8) 0.5477(4) 0.061(3) Uani d PD 0.50 K 22
H H32C 0.3046 0.5410 0.5699 0.074 Uiso calc PR 0.50 K 22
H H32D 0.3001 0.5270 0.5191 0.074 Uiso calc PR 0.50 K 22
C C33' 0.3367(5) 0.4151(7) 0.5551(5) 0.095(4) Uani d PD 0.50 K 22
H H33D 0.3123 0.3676 0.5536 0.143 Uiso calc PR 0.50 K 22
H H33E 0.3565 0.4100 0.5837 0.143 Uiso calc PR 0.50 K 22
H H33F 0.3520 0.3960 0.5329 0.143 Uiso calc PR 0.50 K 22
C C34 0.45262(13) 0.5741(3) 0.63018(13) 0.0473(9) Uani d D 1 . .
C C35 0.4729(5) 0.5043(12) 0.6683(5) 0.064(3) Uani d PDU 0.50 L 23
H H35A 0.4910 0.5465 0.6917 0.077 Uiso calc PR 0.50 L 23
H H35B 0.4916 0.4515 0.6591 0.077 Uiso calc PR 0.50 L 23
C C36 0.4365(5) 0.4498(12) 0.6849(5) 0.122(5) Uani d PDU 0.50 L 23
H H36A 0.4494 0.4048 0.7094 0.184 Uiso calc PR 0.50 L 23
H H36B 0.4189 0.4076 0.6617 0.184 Uiso calc PR 0.50 L 23
H H36C 0.4183 0.5024 0.6942 0.184 Uiso calc PR 0.50 L 23
C C35' 0.4654(6) 0.4827(11) 0.6608(4) 0.064(3) Uani d PD 0.50 L 24
H H35C 0.4971 0.4723 0.6667 0.077 Uiso calc PR 0.50 L 24
H H35D 0.4512 0.4186 0.6471 0.077 Uiso calc PR 0.50 L 24
C C36' 0.4520(6) 0.5023(12) 0.7038(4) 0.122(5) Uani d PD 0.50 L 24
H H36D 0.4607 0.4427 0.7231 0.184 Uiso calc PR 0.50 L 24
H H36E 0.4206 0.5113 0.6980 0.184 Uiso calc PR 0.50 L 24
H H36F 0.4664 0.5654 0.7175 0.184 Uiso calc PR 0.50 L 24

loop_
_atom_site_aniso_label
_atom_site_aniso_U_11
_atom_site_aniso_U_22
_atom_site_aniso_U_33
_atom_site_aniso_U_12
_atom_site_aniso_U_13
_atom_site_aniso_U_23
Cr1 0.0298(3) 0.0240(3) 0.0307(3) -0.0006(2) 0.0069(2) -0.0007(2)
Cr2 0.0286(3) 0.0249(3) 0.0336(3) 0.0028(2) 0.0102(2) 0.0022(2)
Cr3 0.0300(3) 0.0285(3) 0.0308(3) 0.0003(2) 0.0043(2) -0.0026(2)
Cr4 0.0343(3) 0.0271(3) 0.0379(3) -0.0009(2) 0.0148(2) -0.0026(2)
Cr5 0.0285(3) 0.0283(3) 0.0402(3) -0.0013(2) 0.0108(2) -0.0049(2)
Cr6 0.0360(3) 0.0326(3) 0.0488(4) 0.0036(2) 0.0228(3) 0.0018(3)
O1 0.0270(11) 0.0235(11) 0.0299(11) 0.0004(9) 0.0050(9) -0.0005(9)
O2 0.0346(13) 0.0368(14) 0.0633(17) -0.0039(11) 0.0168(12) -0.0082(12)
O3 0.0580(16) 0.0333(13) 0.0332(13) 0.0026(12) 0.0066(12) -0.0014(10)
O4 0.0517(15) 0.0301(13) 0.0423(14) -0.0089(11) 0.0117(12) -0.0049(11)
O5 0.0353(13) 0.0324(13) 0.0491(15) 0.0002(10) 0.0108(11) -0.0080(11)
O6 0.0605(17) 0.0357(14) 0.0374(14) -0.0087(12) 0.0071(12) 0.0061(11)
O7 0.0504(15) 0.0364(14) 0.0350(13) 0.0063(11) 0.0064(11) 0.0043(11)
O8 0.0330(13) 0.0362(13) 0.0519(15) 0.0029(11) 0.0170(11) 0.0040(11)
O9 0.0460(15) 0.0321(13) 0.0456(14) 0.0108(11) 0.0152(12) 0.0087(11)
O10 0.0511(16) 0.0373(14) 0.0460(16) 0.0128(12) 0.0064(13) -0.0088(12)
O11 0.0331(13) 0.0369(13) 0.0499(15) 0.0003(10) 0.0119(11) 0.0117(11)
O12 0.0492(16) 0.0501(16) 0.0380(14) 0.0090(13) 0.0057(12) -0.0117(12)
O13 0.0386(14) 0.0486(15) 0.0423(15) -0.0011(12) -0.0014(11) -0.0083(12)
O14 0.0372(14) 0.0508(16) 0.0436(15) -0.0103(12) 0.0038(11) 0.0060(12)
O15 0.0322(13) 0.0485(15) 0.0501(15) 0.0065(11) 0.0023(11) -0.0155(13)
O16 0.0506(16) 0.0445(15) 0.0356(14) -0.0066(13) 0.0016(12) 0.0052(11)
O17 0.0633(18) 0.0506(16) 0.0462(16) -0.0185(14) 0.0182(14) -0.0110(13)
O18 0.0422(15) 0.0410(15) 0.074(2) 0.0086(12) 0.0244(14) 0.0125(14)
O19 0.0566(17) 0.0330(13) 0.0635(18) -0.0065(12) 0.0318(14) -0.0029(12)
O20 0.0674(18) 0.0434(15) 0.0391(15) -0.0066(13) 0.0148(13) -0.0031(12)
O21 0.0361(14) 0.0348(14) 0.0738(19) -0.0026(11) 0.0212(13) -0.0039(13)
O22 0.0329(13) 0.0378(14) 0.0683(18) -0.0027(11) 0.0167(13) -0.0138(13)
O23 0.0689(19) 0.0431(16) 0.0403(15) 0.0004(14) 0.0042(13) -0.0067(12)
O24 0.0371(15) 0.0439(16) 0.119(3) -0.0122(12) 0.0305(17) -0.0291(17)
O25 0.0667(18) 0.0406(15) 0.0518(17) 0.0186(13) 0.0261(14) 0.0060(12)
O26 0.0584(17) 0.0368(14) 0.0543(17) 0.0006(12) 0.0210(14) -0.0112(12)
O27 0.0526(17) 0.0475(16) 0.074(2) 0.0195(13) 0.0345(15) 0.0144(15)
O28 0.0393(15) 0.0599(19) 0.089(2) -0.0100(14) 0.0287(15) -0.0137(17)
O29 0.0693(19) 0.0498(16) 0.0639(19) 0.0211(15) 0.0398(16) 0.0181(14)
O30 0.0618(18) 0.0675(19) 0.0453(16) -0.0125(16) 0.0264(14) -0.0100(14)
O31 0.0691(19) 0.0406(15) 0.087(2) 0.0045(14) 0.0572(18) 0.0047(15)
O32 0.0306(12) 0.0288(12) 0.0389(13) 0.0010(9) 0.0140(10) -0.0010(10)
O33 0.184(6) 0.121(4) 0.143(5) -0.017(4) 0.055(5) -0.058(4)
O34 0.133(4) 0.062(3) 0.214(6) -0.018(3) 0.035(4) 0.045(3)
O35 0.150(4) 0.054(2) 0.118(3) -0.026(2) 0.078(3) -0.017(2)
O36 0.133(5) 0.144(5) 0.213(7) -0.041(4) 0.092(5) -0.029(5)
O37 0.233(7) 0.048(3) 0.370(10) -0.010(3) 0.213(7) -0.004(4)
O38 0.164(5) 0.071(3) 0.260(8) 0.023(3) 0.086(5) -0.007(4)
O39 0.0453(18) 0.073(2) 0.144(4) 0.0083(17) 0.030(2) -0.024(2)
N1 0.077(3) 0.042(2) 0.111(4) -0.011(2) 0.035(3) -0.001(3)
N2 0.106(4) 0.032(2) 0.151(5) 0.002(2) 0.065(4) -0.007(3)
C1 0.0333(18) 0.040(2) 0.0334(18) -0.0024(15) 0.0092(15) -0.0005(15)
C2 0.052(5) 0.046(5) 0.035(2) -0.016(4) 0.003(2) 0.006(2)
C3 0.072(8) 0.069(5) 0.066(4) -0.005(6) -0.012(5) 0.008(3)
C2' 0.052(5) 0.046(5) 0.035(2) -0.016(4) 0.003(2) 0.006(2)
C3' 0.072(8) 0.069(5) 0.066(4) -0.005(6) -0.012(5) 0.008(3)
C4 0.0349(18) 0.042(2) 0.0360(19) -0.0023(16) 0.0131(15) -0.0055(15)
C5 0.040(2) 0.054(3) 0.068(7) -0.009(2) 0.025(3) -0.024(4)
C6 0.058(5) 0.087(5) 0.122(9) -0.020(4) 0.035(6) -0.015(7)
C5' 0.040(2) 0.054(3) 0.068(7) -0.009(2) 0.025(3) -0.024(4)
C6' 0.058(5) 0.087(5) 0.122(9) -0.020(4) 0.035(6) -0.015(7)
C7 0.0355(19) 0.0340(19) 0.044(2) 0.0035(15) 0.0093(16) -0.0013(16)
C8 0.038(3) 0.078(4) 0.061(7) 0.007(3) 0.013(3) -0.030(5)
C9 0.064(4) 0.100(9) 0.123(8) 0.000(4) 0.044(4) -0.025(6)
C8' 0.038(3) 0.078(4) 0.061(7) 0.007(3) 0.013(3) -0.030(5)
C9' 0.064(4) 0.100(9) 0.123(8) 0.000(4) 0.044(4) -0.025(6)
C10 0.041(2) 0.0362(19) 0.0338(19) 0.0041(16) 0.0100(16) 0.0055(15)
C11 0.044(8) 0.055(3) 0.041(3) 0.000(4) 0.007(4) 0.014(2)
C12 0.059(8) 0.058(3) 0.070(4) -0.009(3) 0.016(5) 0.024(3)
C11' 0.044(8) 0.055(3) 0.041(3) 0.000(4) 0.007(4) 0.014(2)
C12' 0.059(8) 0.058(3) 0.070(4) -0.009(3) 0.016(5) 0.024(3)
C13 0.043(2) 0.037(2) 0.049(2) -0.0011(17) 0.0142(18) -0.0129(17)
C14 0.067(4) 0.054(6) 0.047(4) 0.012(4) 0.015(3) -0.015(4)
C15 0.117(6) 0.100(8) 0.108(7) -0.009(6) 0.033(6) -0.055(6)
C14' 0.067(4) 0.054(6) 0.047(4) 0.012(4) 0.015(3) -0.015(4)
C15' 0.117(6) 0.100(8) 0.108(7) -0.009(6) 0.033(6) -0.055(6)
C16 0.038(2) 0.0327(18) 0.049(2) -0.0030(15) 0.0135(17) 0.0006(16)
C17 0.037(3) 0.052(5) 0.046(5) -0.018(3) 0.008(3) 0.000(4)
C18 0.060(4) 0.099(8) 0.081(7) -0.005(4) 0.036(4) -0.003(5)
C17' 0.037(3) 0.052(5) 0.046(5) -0.018(3) 0.008(3) 0.000(4)
C18' 0.060(4) 0.099(8) 0.081(7) -0.005(4) 0.036(4) -0.003(5)
C19 0.0307(18) 0.038(2) 0.042(2) -0.0007(15) 0.0099(15) -0.0039(15)
C20 0.031(2) 0.050(3) 0.072(7) -0.0007(18) 0.011(2) -0.010(3)
C21 0.037(3) 0.071(4) 0.090(8) -0.006(3) 0.007(5) -0.002(7)
C20' 0.031(2) 0.050(3) 0.072(7) -0.0007(18) 0.011(2) -0.010(3)
C21' 0.037(3) 0.071(4) 0.090(8) -0.006(3) 0.007(5) -0.002(7)
C22 0.044(2) 0.054(2) 0.040(2) 0.0026(19) 0.0100(17) -0.0090(18)
C23 0.057(5) 0.073(7) 0.049(3) 0.005(5) 0.006(3) -0.018(4)
C24 0.109(7) 0.144(9) 0.095(6) -0.029(6) -0.002(5) -0.027(7)
C23' 0.057(5) 0.073(7) 0.049(3) 0.005(5) 0.006(3) -0.018(4)
C24' 0.109(7) 0.144(9) 0.095(6) -0.029(6) -0.002(5) -0.027(7)
C25 0.039(2) 0.0365(19) 0.045(2) 0.0080(16) 0.0060(17) -0.0023(17)
C26 0.050(3) 0.063(4) 0.051(7) 0.022(3) 0.013(4) 0.008(5)
C27 0.060(4) 0.089(8) 0.076(8) 0.026(4) 0.022(4) 0.001(6)
C26' 0.050(3) 0.063(4) 0.051(7) 0.022(3) 0.013(4) 0.008(5)
C27' 0.060(4) 0.089(8) 0.076(8) 0.026(4) 0.022(4) 0.001(6)
C28 0.046(2) 0.046(2) 0.038(2) 0.0012(18) 0.0083(17) -0.0072(17)
C29 0.070(7) 0.055(4) 0.042(3) 0.011(4) 0.011(3) -0.005(2)
C30 0.104(8) 0.072(5) 0.076(4) 0.013(6) -0.018(5) 0.009(4)
C29' 0.070(7) 0.055(4) 0.042(3) 0.011(4) 0.011(3) -0.005(2)
C30' 0.104(8) 0.072(5) 0.076(4) 0.013(6) -0.018(5) 0.009(4)
C31 0.033(2) 0.046(2) 0.097(4) -0.0058(18) 0.020(2) -0.007(2)
C32 0.045(3) 0.065(4) 0.076(7) -0.018(3) 0.018(5) 0.003(5)
C33 0.081(6) 0.083(5) 0.124(9) -0.035(4) 0.031(7) -0.014(6)
C32' 0.045(3) 0.065(4) 0.076(7) -0.018(3) 0.018(5) 0.003(5)
C33' 0.081(6) 0.083(5) 0.124(9) -0.035(4) 0.031(7) -0.014(6)
C34 0.052(2) 0.038(2) 0.056(2) 0.0076(18) 0.021(2) 0.0087(18)
C35 0.082(5) 0.056(5) 0.061(5) 0.019(4) 0.029(4) 0.018(4)
C36 0.139(8) 0.116(8) 0.115(8) 0.008(6) 0.033(6) 0.061(6)
C35' 0.082(5) 0.056(5) 0.061(5) 0.019(4) 0.029(4) 0.018(4)
C36' 0.139(8) 0.116(8) 0.115(8) 0.008(6) 0.033(6) 0.061(6)

loop_
_atom_type_symbol
_atom_type_description
_atom_type_scat_dispersion_real
_atom_type_scat_dispersion_imag
_atom_type_scat_source
C C 0.0033 0.0016 'International Tables Vol C Tables 4.2.6.8 and 6.1.1.4'
H H 0.0000 0.0000 'International Tables Vol C Tables 4.2.6.8 and 6.1.1.4'
N N 0.0061 0.0033 'International Tables Vol C Tables 4.2.6.8 and 6.1.1.4'
O O 0.0106 0.0060 'International Tables Vol C Tables 4.2.6.8 and 6.1.1.4'
Cr Cr 0.3209 0.6236 'International Tables Vol C Tables 4.2.6.8 and 6.1.1.4'

loop_
_geom_angle_atom_site_label_1
_geom_angle_atom_site_label_2
_geom_angle_atom_site_label_3
_geom_angle
O1 Cr1 O6 94.75(10)
O1 Cr1 O3 98.22(10)
O6 Cr1 O3 167.01(11)
O1 Cr1 O2 92.62(10)
O6 Cr1 O2 90.27(12)
O3 Cr1 O2 89.82(11)
O1 Cr1 O5 94.02(10)
O6 Cr1 O5 93.26(11)
O3 Cr1 O5 85.18(11)
O2 Cr1 O5 172.20(11)
O1 Cr1 O4 177.88(9)
O6 Cr1 O4 83.18(10)
O3 Cr1 O4 83.85(10)
O2 Cr1 O4 86.97(10)
O5 Cr1 O4 86.54(10)
O1 Cr2 O10 96.37(10)
O1 Cr2 O7 98.43(10)
O10 Cr2 O7 165.15(11)
O1 Cr2 O11 91.11(10)
O10 Cr2 O11 94.19(11)
O7 Cr2 O11 86.89(11)
O1 Cr2 O8 93.46(10)
O10 Cr2 O8 88.10(11)
O7 Cr2 O8 89.66(11)
O11 Cr2 O8 174.63(10)
O1 Cr2 O9 179.21(11)
O10 Cr2 O9 83.03(10)
O7 Cr2 O9 82.19(10)
O11 Cr2 O9 88.42(10)
O8 Cr2 O9 87.04(10)
O1 Cr3 O12 96.42(10)
O1 Cr3 O16 95.46(10)
O12 Cr3 O16 88.49(12)
O1 Cr3 O15 94.16(10)
O12 Cr3 O15 169.31(11)
O16 Cr3 O15 92.01(12)
O1 Cr3 O14 92.72(10)
O12 Cr3 O14 91.76(12)
O16 Cr3 O14 171.74(11)
O15 Cr3 O14 86.23(12)
O1 Cr3 O13 178.72(10)
O12 Cr3 O13 84.55(10)
O16 Cr3 O13 85.40(11)
O15 Cr3 O13 84.85(10)
O14 Cr3 O13 86.40(11)
O32 Cr4 O18 93.90(10)
O32 Cr4 O17 93.89(11)
O18 Cr4 O17 93.30(13)
O32 Cr4 O21 96.49(10)
O18 Cr4 O21 169.53(11)
O17 Cr4 O21 87.23(12)
O32 Cr4 O20 94.88(11)
O18 Cr4 O20 87.75(13)
O17 Cr4 O20 171.08(12)
O21 Cr4 O20 90.13(12)
O32 Cr4 O19 177.14(10)
O18 Cr4 O19 83.34(11)
O17 Cr4 O19 85.56(12)
O21 Cr4 O19 86.28(10)
O20 Cr4 O19 85.76(11)
O32 Cr5 O24 95.85(11)
O32 Cr5 O23 93.87(11)
O24 Cr5 O23 86.78(14)
O32 Cr5 O22 96.31(10)
O24 Cr5 O22 167.79(11)
O23 Cr5 O22 93.55(12)
O32 Cr5 O25 93.59(11)
O24 Cr5 O25 91.67(14)
O23 Cr5 O25 172.50(11)
O22 Cr5 O25 86.42(12)
O32 Cr5 O26 178.89(10)
O24 Cr5 O26 83.12(11)
O23 Cr5 O26 86.48(11)
O22 Cr5 O26 84.71(11)
O25 Cr5 O26 86.05(11)
O32 Cr6 O29 94.75(10)
O32 Cr6 O27 95.37(11)
O29 Cr6 O27 169.84(11)
O32 Cr6 O30 93.76(11)
O29 Cr6 O30 88.60(14)
O27 Cr6 O30 91.55(14)
O32 Cr6 O28 95.65(11)
O29 Cr6 O28 89.00(14)
O27 Cr6 O28 89.19(14)
O30 Cr6 O28 170.45(12)
O32 Cr6 O31 178.72(12)
O29 Cr6 O31 84.64(11)
O27 Cr6 O31 85.26(11)
O30 Cr6 O31 85.10(12)
O28 Cr6 O31 85.48(13)
Cr1 O1 Cr3 120.42(11)
Cr1 O1 Cr2 119.02(11)
Cr3 O1 Cr2 120.54(11)
C4 O2 Cr1 135.7(2)
C1 O3 Cr1 131.1(2)
Cr1 O4 H4H 121.4
Cr1 O4 H4G 125.1
H4H O4 H4G 104.9
C7 O5 Cr1 130.8(2)
C10 O6 Cr1 135.2(2)
C1 O7 Cr2 134.4(2)
C4 O8 Cr2 128.4(2)
Cr2 O9 H9G 124.9
Cr2 O9 H9H 125.3
H9G O9 H9H 105.4
C13 O10 Cr2 134.9(2)
C16 O11 Cr2 130.1(2)
C13 O12 Cr3 130.2(2)
Cr3 O13 H13G 122.1
Cr3 O13 H13H 122.5
H13G O13 H13H 105.0
C16 O14 Cr3 133.2(2)
C7 O15 Cr3 134.6(2)
C10 O16 Cr3 130.3(2)
C22 O17 Cr4 133.6(3)
C25 O18 Cr4 133.4(2)
Cr4 O19 H19G 118.2
Cr4 O19 H19H 119.1
H19G O19 H19H 105.1
C28 O20 Cr4 132.8(2)
C19 O21 Cr4 131.4(2)
C19 O22 Cr5 134.2(2)
C28 O23 Cr5 131.1(2)
C31 O24 Cr5 134.8(3)
C34 O25 Cr5 129.6(2)
Cr5 O26 H26G 119.0
Cr5 O26 H26H 135.0
H26G O26 H26H 105.8
C25 O27 Cr6 132.8(2)
C31 O28 Cr6 129.5(3)
C34 O29 Cr6 135.0(2)
C22 O30 Cr6 132.3(3)
Cr6 O31 H31G 119.3
Cr6 O31 H31H 117.6
H31G O31 H31H 105.4
Cr5 O32 Cr4 119.20(11)
Cr5 O32 Cr6 119.94(12)
Cr4 O32 Cr6 120.85(11)
H39H O39 H39G 105.1
O33 N1 O34 116.9(6)
O33 N1 O35 117.4(5)
O34 N1 O35 125.2(6)
O36 N2 O37 122.6(6)
O36 N2 O38 113.9(6)
O37 N2 O38 122.8(6)
O7 C1 O3 124.6(3)
O7 C1 C2 122.5(6)
O3 C1 C2 112.4(6)
O7 C1 C2' 115.3(6)
O3 C1 C2' 119.9(7)
C3 C2 C1 112.2(8)
C3 C2 H2A 109.2
C1 C2 H2A 109.2
C3 C2 H2B 109.2
C1 C2 H2B 109.2
H2A C2 H2B 107.9
C2 C3 H3A 109.5
C2 C3 H3B 109.5
H3A C3 H3B 109.5
C2 C3 H3C 109.5
H3A C3 H3C 109.5
H3B C3 H3C 109.5
C3' C2' C1 111.3(8)
C3' C2' H2'A 109.4
C1 C2' H2'A 109.4
C3' C2' H2'B 109.4
C1 C2' H2'B 109.4
H2'A C2' H2'B 108.0
C2' C3' H3'A 109.5
C2' C3' H3'B 109.5
H3'A C3' H3'B 109.5
C2' C3' H3'C 109.5
H3'A C3' H3'C 109.5
H3'B C3' H3'C 109.5
O2 C4 O8 125.3(3)
O2 C4 C5 118.7(6)
O8 C4 C5 115.7(6)
O2 C4 C5' 115.4(6)
O8 C4 C5' 118.8(6)
C4 C5 C6 112.0(8)
C4 C5 H5A 109.2
C6 C5 H5A 109.2
C4 C5 H5B 109.2
C6 C5 H5B 109.2
H5A C5 H5B 107.9
C5 C6 H6A 109.5
C5 C6 H6B 109.5
H6A C6 H6B 109.5
C5 C6 H6C 109.5
H6A C6 H6C 109.5
H6B C6 H6C 109.5
C4 C5' C6' 111.7(8)
C4 C5' H5'A 109.3
C6' C5' H5'A 109.3
C4 C5' H5'B 109.3
C6' C5' H5'B 109.3
H5'A C5' H5'B 108.0
C5' C6' H6'A 109.5
C5' C6' H6'B 109.5
H6'A C6' H6'B 109.5
C5' C6' H6'C 109.5
H6'A C6' H6'C 109.5
H6'B C6' H6'C 109.5
O15 C7 O5 124.3(3)
O15 C7 C8' 115.1(6)
O5 C7 C8' 120.4(6)
O15 C7 C8 122.0(5)
O5 C7 C8 113.4(5)
C7 C8 C9 109.3(8)
C7 C8 H8A 109.8
C9 C8 H8A 109.8
C7 C8 H8B 109.8
C9 C8 H8B 109.8
H8A C8 H8B 108.3
C8 C9 H9A 109.5
C8 C9 H9B 109.5
H9A C9 H9B 109.5
C8 C9 H9C 109.5
H9A C9 H9C 109.5
H9B C9 H9C 109.5
C9' C8' C7 119.7(16)
C9' C8' H8'A 107.4
C7 C8' H8'A 107.4
C9' C8' H8'B 107.4
C7 C8' H8'B 107.4
H8'A C8' H8'B 106.9
C8' C9' H9'A 109.5
C8' C9' H9'B 109.5
H9'A C9' H9'B 109.5
C8' C9' H9'C 109.5
H9'A C9' H9'C 109.5
H9'B C9' H9'C 109.5
O6 C10 O16 125.4(3)
O6 C10 C11 121.0(9)
O16 C10 C11 113.5(8)
O6 C10 C11' 112.9(9)
O16 C10 C11' 121.5(9)
C10 C11 C12 112.3(9)
C10 C11 H11A 109.1
C12 C11 H11A 109.1
C10 C11 H11B 109.1
C12 C11 H11B 109.1
H11A C11 H11B 107.9
C11 C12 H12A 109.5
C11 C12 H12B 109.5
H12A C12 H12B 109.5
C11 C12 H12C 109.5
H12A C12 H12C 109.5
H12B C12 H12C 109.5
C12' C11' C10 112.4(9)
C12' C11' H11C 109.1
C10 C11' H11C 109.1
C12' C11' H11D 109.1
C10 C11' H11D 109.1
H11C C11' H11D 107.9
C11' C12' H12D 109.5
C11' C12' H12E 109.5
H12D C12' H12E 109.5
C11' C12' H12F 109.5
H12D C12' H12F 109.5
H12E C12' H12F 109.5
O12 C13 O10 125.4(3)
O12 C13 C14' 114.6(7)
O10 C13 C14' 119.6(7)
O12 C13 C14 123.2(6)
O10 C13 C14 110.9(6)
C15 C14 C13 111.0(8)
C15 C14 H14A 109.4
C13 C14 H14A 109.4
C15 C14 H14B 109.4
C13 C14 H14B 109.4
H14A C14 H14B 108.0
C14 C15 H15A 109.5
C14 C15 H15B 109.5
H15A C15 H15B 109.5
C14 C15 H15C 109.5
H15A C15 H15C 109.5
H15B C15 H15C 109.5
C15' C14' C13 110.0(8)
C15' C14' H14C 109.7
C13 C14' H14C 109.7
C15' C14' H14D 109.7
C13 C14' H14D 109.7
H14C C14' H14D 108.2
C14' C15' H15D 109.5
C14' C15' H15E 109.5
H15D C15' H15E 109.5
C14' C15' H15F 109.5
H15D C15' H15F 109.5
H15E C15' H15F 109.5
O14 C16 O11 124.8(3)
O14 C16 C17 121.5(5)
O11 C16 C17 113.1(5)
O14 C16 C17' 114.4(6)
O11 C16 C17' 120.1(6)
C18 C17 C16 112.6(8)
C18 C17 H17A 109.1
C16 C17 H17A 109.1
C18 C17 H17B 109.1
C16 C17 H17B 109.1
H17A C17 H17B 107.8
C17 C18 H18A 109.5
C17 C18 H18B 109.5
H18A C18 H18B 109.5
C17 C18 H18C 109.5
H18A C18 H18C 109.5
H18B C18 H18C 109.5
C18' C17' C16 111.1(8)
C18' C17' H17C 109.4
C16 C17' H17C 109.4
C18' C17' H17D 109.4
C16 C17' H17D 109.4
H17C C17' H17D 108.0
C17' C18' H18D 109.5
C17' C18' H18E 109.5
H18D C18' H18E 109.5
C17' C18' H18F 109.5
H18D C18' H18F 109.5
H18E C18' H18F 109.5
O21 C19 O22 124.7(3)
O21 C19 C20 118.5(6)
O22 C19 C20 116.4(6)
O21 C19 C20' 118.3(7)
O22 C19 C20' 116.8(6)
C19 C20 C21 112.2(9)
C19 C20 H20A 109.2
C21 C20 H20A 109.2
C19 C20 H20B 109.2
C21 C20 H20B 109.2
H20A C20 H20B 107.9
C20 C21 H21A 109.5
C20 C21 H21B 109.5
H21A C21 H21B 109.5
C20 C21 H21C 109.5
H21A C21 H21C 109.5
H21B C21 H21C 109.5
C19 C20' C21' 111.1(9)
C19 C20' H20C 109.4
C21' C20' H20C 109.4
C19 C20' H20D 109.4
C21' C20' H20D 109.4
H20C C20' H20D 108.0
C20' C21' H21D 109.5
C20' C21' H21E 109.5
H21D C21' H21E 109.5
C20' C21' H21F 109.5
H21D C21' H21F 109.5
H21E C21' H21F 109.5
O30 C22 O17 125.5(3)
O30 C22 C23 118.5(7)
O17 C22 C23 115.2(7)
O30 C22 C23' 114.8(6)
O17 C22 C23' 119.0(7)
C24 C23 C22 111.0(8)
C24 C23 H23A 109.4
C22 C23 H23A 109.4
C24 C23 H23B 109.4
C22 C23 H23B 109.4
H23A C23 H23B 108.0
C23 C24 H24A 109.5
C23 C24 H24B 109.5
H24A C24 H24B 109.5
C23 C24 H24C 109.5
H24A C24 H24C 109.5
H24B C24 H24C 109.5
C22 C23' C24' 110.4(8)
C22 C23' H23C 109.6
C24' C23' H23C 109.6
C22 C23' H23D 109.6
C24' C23' H23D 109.6
H23C C23' H23D 108.1
C23' C24' H24D 109.5
C23' C24' H24E 109.5
H24D C24' H24E 109.5
C23' C24' H24F 109.5
H24D C24' H24F 109.5
H24E C24' H24F 109.5
O18 C25 O27 125.2(3)
O18 C25 C26' 113.7(7)
O27 C25 C26' 120.8(7)
O18 C25 C26 118.1(7)
O27 C25 C26 116.1(7)
C25 C26 C27 111.5(8)
C25 C26 H26A 109.3
C27 C26 H26A 109.3
C25 C26 H26B 109.3
C27 C26 H26B 109.3
H26A C26 H26B 108.0
C26 C27 H27A 109.5
C26 C27 H27B 109.5
H27A C27 H27B 109.5
C26 C27 H27C 109.5
H27A C27 H27C 109.5
H27B C27 H27C 109.5
C25 C26' C27' 113.4(9)
C25 C26' H26C 108.9
C27' C26' H26C 108.9
C25 C26' H26D 108.9
C27' C26' H26D 108.9
H26C C26' H26D 107.7
C26' C27' H27D 109.5
C26' C27' H27E 109.5
H27D C27' H27E 109.5
C26' C27' H27F 109.5
H27D C27' H27F 109.5
H27E C27' H27F 109.5
O23 C28 O20 125.0(3)
O23 C28 C29' 114.8(6)
O20 C28 C29' 119.9(6)
O23 C28 C29 117.2(6)
O20 C28 C29 116.8(6)
C30 C29 C28 111.8(8)
C30 C29 H29A 109.3
C28 C29 H29A 109.3
C30 C29 H29B 109.3
C28 C29 H29B 109.3
H29A C29 H29B 107.9
C29 C30 H30A 109.5
C29 C30 H30B 109.5
H30A C30 H30B 109.5
C29 C30 H30C 109.5
H30A C30 H30C 109.5
H30B C30 H30C 109.5
C30' C29' C28 111.5(8)
C30' C29' H29C 109.3
C28 C29' H29C 109.3
C30' C29' H29D 109.3
C28 C29' H29D 109.3
H29C C29' H29D 108.0
C29' C30' H30D 109.5
C29' C30' H30E 109.5
H30D C30' H30E 109.5
C29' C30' H30F 109.5
H30D C30' H30F 109.5
H30E C30' H30F 109.5
O28 C31 O24 125.2(3)
O28 C31 C32 121.7(6)
O24 C31 C32 112.1(6)
O28 C31 C32' 112.9(6)
O24 C31 C32' 121.0(6)
C33 C32 C31 113.6(8)
C33 C32 H32A 108.8
C31 C32 H32A 108.8
C33 C32 H32B 108.8
C31 C32 H32B 108.8
H32A C32 H32B 107.7
C32 C33 H33A 109.5
C32 C33 H33B 109.5
H33A C33 H33B 109.5
C32 C33 H33C 109.5
H33A C33 H33C 109.5
H33B C33 H33C 109.5
C33' C32' C31 113.3(8)
C33' C32' H32C 108.9
C31 C32' H32C 108.9
C33' C32' H32D 108.9
C31 C32' H32D 108.9
H32C C32' H32D 107.7
C32' C33' H33D 109.5
C32' C33' H33E 109.5
H33D C33' H33E 109.5
C32' C33' H33F 109.5
H33D C33' H33F 109.5
H33E C33' H33F 109.5
O29 C34 O25 124.7(3)
O29 C34 C35' 120.1(6)
O25 C34 C35' 114.7(6)
O29 C34 C35 115.7(7)
O25 C34 C35 118.9(7)
C34 C35 C36 109.1(8)
C34 C35 H35A 109.9
C36 C35 H35A 109.9
C34 C35 H35B 109.9
C36 C35 H35B 109.9
H35A C35 H35B 108.3
C35 C36 H36A 109.5
C35 C36 H36B 109.5
H36A C36 H36B 109.5
C35 C36 H36C 109.5
H36A C36 H36C 109.5
H36B C36 H36C 109.5
C34 C35' C36' 110.7(9)
C34 C35' H35C 109.5
C36' C35' H35C 109.5
C34 C35' H35D 109.5
C36' C35' H35D 109.5
H35C C35' H35D 108.1
C35' C36' H36D 109.5
C35' C36' H36E 109.5
H36D C36' H36E 109.5
C35' C36' H36F 109.5
H36D C36' H36F 109.5
H36E C36' H36F 109.5

loop_
_geom_bond_atom_site_label_1
_geom_bond_atom_site_label_2
_geom_bond_distance
Cr1 O1 1.892(2)
Cr1 O6 1.951(3)
Cr1 O3 1.962(2)
Cr1 O2 1.968(2)
Cr1 O5 1.986(2)
Cr1 O4 2.021(2)
Cr2 O1 1.895(2)
Cr2 O10 1.948(3)
Cr2 O7 1.965(3)
Cr2 O11 1.983(2)
Cr2 O8 1.991(2)
Cr2 O9 2.038(2)
Cr3 O1 1.893(2)
Cr3 O12 1.967(2)
Cr3 O16 1.969(3)
Cr3 O15 1.970(2)
Cr3 O14 1.977(3)
Cr3 O13 2.044(2)
Cr4 O32 1.888(2)
Cr4 O18 1.950(3)
Cr4 O17 1.961(3)
Cr4 O21 1.963(3)
Cr4 O20 1.988(3)
Cr4 O19 2.033(2)
Cr5 O32 1.886(2)
Cr5 O24 1.954(3)
Cr5 O23 1.965(3)
Cr5 O22 1.965(2)
Cr5 O25 1.974(3)
Cr5 O26 2.048(2)
Cr6 O32 1.893(2)
Cr6 O29 1.960(3)
Cr6 O27 1.964(3)
Cr6 O30 1.964(3)
Cr6 O28 1.966(3)
Cr6 O31 2.051(3)
O2 C4 1.252(4)
O3 C1 1.253(4)
O4 H4H 0.820
O4 H4G 0.820
O5 C7 1.268(4)
O6 C10 1.250(4)
O7 C1 1.246(4)
O8 C4 1.262(4)
O9 H9G 0.816
O9 H9H 0.819
O10 C13 1.257(4)
O11 C16 1.271(4)
O12 C13 1.251(4)
O13 H13G 0.819
O13 H13H 0.817
O14 C16 1.246(4)
O15 C7 1.249(4)
O16 C10 1.255(4)
O17 C22 1.248(5)
O18 C25 1.245(4)
O19 H19G 0.818
O19 H19H 0.820
O20 C28 1.251(4)
O21 C19 1.248(4)
O22 C19 1.253(4)
O23 C28 1.249(4)
O24 C31 1.248(5)
O25 C34 1.259(4)
O26 H26G 0.813
O26 H26H 0.816
O27 C25 1.250(5)
O28 C31 1.243(5)
O29 C34 1.245(4)
O30 C22 1.241(5)
O31 H31G 0.816
O31 H31H 0.818
O33 N1 1.197(7)
O34 N1 1.209(6)
O35 N1 1.222(5)
O36 N2 1.098(6)
O37 N2 1.181(6)
O38 N2 1.221(6)
O39 H39H 0.818
O39 H39G 0.820
C1 C2 1.524(8)
C1 C2' 1.524(8)
C2 C3 1.515(9)
C2 H2A 0.9900
C2 H2B 0.9900
C3 H3A 0.9800
C3 H3B 0.9800
C3 H3C 0.9800
C2' C3' 1.522(9)
C2' H2'A 0.9900
C2' H2'B 0.9900
C3' H3'A 0.9800
C3' H3'B 0.9800
C3' H3'C 0.9800
C4 C5 1.517(8)
C4 C5' 1.518(8)
C5 C6 1.542(9)
C5 H5A 0.9900
C5 H5B 0.9900
C6 H6A 0.9800
C6 H6B 0.9800
C6 H6C 0.9800
C5' C6' 1.547(9)
C5' H5'A 0.9900
C5' H5'B 0.9900
C6' H6'A 0.9800
C6' H6'B 0.9800
C6' H6'C 0.9800
C7 C8' 1.490(13)
C7 C8 1.538(7)
C8 C9 1.553(10)
C8 H8A 0.9900
C8 H8B 0.9900
C9 H9A 0.9800
C9 H9B 0.9800
C9 H9C 0.9800
C8' C9' 1.45(2)
C8' H8'A 0.9900
C8' H8'B 0.9900
C9' H9'A 0.9800
C9' H9'B 0.9800
C9' H9'C 0.9800
C10 C11 1.524(9)
C10 C11' 1.527(9)
C11 C12 1.526(9)
C11 H11A 0.9900
C11 H11B 0.9900
C12 H12A 0.9800
C12 H12B 0.9800
C12 H12C 0.9800
C11' C12' 1.525(9)
C11' H11C 0.9900
C11' H11D 0.9900
C12' H12D 0.9800
C12' H12E 0.9800
C12' H12F 0.9800
C13 C14' 1.532(8)
C13 C14 1.537(8)
C14 C15 1.525(9)
C14 H14A 0.9900
C14 H14B 0.9900
C15 H15A 0.9800
C15 H15B 0.9800
C15 H15C 0.9800
C14' C15' 1.529(9)
C14' H14C 0.9900
C14' H14D 0.9900
C15' H15D 0.9800
C15' H15E 0.9800
C15' H15F 0.9800
C16 C17 1.532(8)
C16 C17' 1.533(8)
C17 C18 1.516(9)
C17 H17A 0.9900
C17 H17B 0.9900
C18 H18A 0.9800
C18 H18B 0.9800
C18 H18C 0.9800
C17' C18' 1.529(9)
C17' H17C 0.9900
C17' H17D 0.9900
C18' H18D 0.9800
C18' H18E 0.9800
C18' H18F 0.9800
C19 C20 1.514(9)
C19 C20' 1.515(9)
C20 C21 1.539(10)
C20 H20A 0.9900
C20 H20B 0.9900
C21 H21A 0.9800
C21 H21B 0.9800
C21 H21C 0.9800
C20' C21' 1.539(9)
C20' H20C 0.9900
C20' H20D 0.9900
C21' H21D 0.9800
C21' H21E 0.9800
C21' H21F 0.9800
C22 C23 1.527(8)
C22 C23' 1.531(9)
C23 C24 1.522(9)
C23 H23A 0.9900
C23 H23B 0.9900
C24 H24A 0.9800
C24 H24B 0.9800
C24 H24C 0.9800
C23' C24' 1.539(9)
C23' H23C 0.9900
C23' H23D 0.9900
C24' H24D 0.9800
C24' H24E 0.9800
C24' H24F 0.9800
C25 C26' 1.517(8)
C25 C26 1.528(8)
C26 C27 1.534(9)
C26 H26A 0.9900
C26 H26B 0.9900
C27 H27A 0.9800
C27 H27B 0.9800
C27 H27C 0.9800
C26' C27' 1.523(9)
C26' H26C 0.9900
C26' H26D 0.9900
C27' H27D 0.9800
C27' H27E 0.9800
C27' H27F 0.9800
C28 C29' 1.520(8)
C28 C29 1.533(8)
C29 C30 1.524(9)
C29 H29A 0.9900
C29 H29B 0.9900
C30 H30A 0.9800
C30 H30B 0.9800
C30 H30C 0.9800
C29' C30' 1.512(9)
C29' H29C 0.9900
C29' H29D 0.9900
C30' H30D 0.9800
C30' H30E 0.9800
C30' H30F 0.9800
C31 C32 1.522(8)
C31 C32' 1.528(8)
C32 C33 1.470(9)
C32 H32A 0.9900
C32 H32B 0.9900
C33 H33A 0.9800
C33 H33B 0.9800
C33 H33C 0.9800
C32' C33' 1.477(9)
C32' H32C 0.9900
C32' H32D 0.9900
C33' H33D 0.9800
C33' H33E 0.9800
C33' H33F 0.9800
C34 C35' 1.520(9)
C34 C35 1.525(9)
C35 C36 1.550(10)
C35 H35A 0.9900
C35 H35B 0.9900
C36 H36A 0.9800
C36 H36B 0.9800
C36 H36C 0.9800
C35' C36' 1.545(10)
C35' H35C 0.9900
C35' H35D 0.9900
C36' H36D 0.9800
C36' H36E 0.9800
C36' H36F 0.9800

loop_
_geom_hbond_atom_site_label_D
_geom_hbond_atom_site_label_H
_geom_hbond_atom_site_label_A
_geom_hbond_site_symmetry_A
_geom_hbond_distance_DH
_geom_hbond_distance_HA
_geom_hbond_distance_DA
_geom_hbond_angle_DHA
_geom_hbond_publ_flag
O4 H4H O11 4_556 0.820 1.970 2.785(3) 172.53 yes
O4 H4G O35 . 0.820 1.913 2.728(4) 172.5 yes
O9 H9H O5 4_546 0.819 2.076 2.892(3) 173.79 yes
O9 H9G O34 1_545 0.816 2.078 2.879(6) 167.0 yes
O13 H13G O39 3_445 0.819 1.842 2.655(4) 172.1 yes
O19 H19H O37 1_565 0.820 1.898 2.699(6) 165.2 yes
O26 H26G O38 . 0.813 1.936 2.716(7) 160.3 yes
O31 H31G O34 . 0.816 1.936 2.750(5) 175.2 yes
O31 H31H O8 1_565 0.818 2.171 2.966(3) 163.9 yes
O39 H39H O25 . 0.818 2.261 2.931(4) 139.4 yes
O39 H39G O36 . 0.820 2.094 2.878(7) 160.0 yes

loop_
_geom_torsion_atom_site_label_1
_geom_torsion_atom_site_label_2
_geom_torsion_atom_site_label_3
_geom_torsion_atom_site_label_4
_geom_torsion
O6 Cr1 O1 Cr3 -42.53(14)
O3 Cr1 O1 Cr3 136.78(13)
O2 Cr1 O1 Cr3 -133.02(14)
O5 Cr1 O1 Cr3 51.08(14)
O6 Cr1 O1 Cr2 139.13(13)
O3 Cr1 O1 Cr2 -41.56(14)
O2 Cr1 O1 Cr2 48.63(14)
O5 Cr1 O1 Cr2 -127.26(13)
O12 Cr3 O1 Cr1 136.84(13)
O16 Cr3 O1 Cr1 47.75(14)
O15 Cr3 O1 Cr1 -44.67(14)
O14 Cr3 O1 Cr1 -131.08(14)
O12 Cr3 O1 Cr2 -44.84(14)
O16 Cr3 O1 Cr2 -133.93(13)
O15 Cr3 O1 Cr2 133.65(14)
O14 Cr3 O1 Cr2 47.24(14)
O10 Cr2 O1 Cr1 -144.49(13)
O7 Cr2 O1 Cr1 34.16(14)
O11 Cr2 O1 Cr1 121.17(13)
O8 Cr2 O1 Cr1 -56.01(14)
O10 Cr2 O1 Cr3 37.17(14)
O7 Cr2 O1 Cr3 -144.19(13)
O11 Cr2 O1 Cr3 -57.17(14)
O8 Cr2 O1 Cr3 125.64(13)
O1 Cr1 O2 C4 -16.9(4)
O6 Cr1 O2 C4 -111.6(4)
O3 Cr1 O2 C4 81.4(4)
O4 Cr1 O2 C4 165.2(4)
O1 Cr1 O3 C1 31.0(3)
O6 Cr1 O3 C1 -152.0(5)
O2 Cr1 O3 C1 -61.6(3)
O5 Cr1 O3 C1 124.4(3)
O4 Cr1 O3 C1 -148.6(3)
O1 Cr1 O5 C7 -26.8(3)
O6 Cr1 O5 C7 68.2(3)
O3 Cr1 O5 C7 -124.7(3)
O4 Cr1 O5 C7 151.2(3)
O1 Cr1 O6 C10 14.7(4)
O3 Cr1 O6 C10 -162.3(4)
O2 Cr1 O6 C10 107.4(4)
O5 Cr1 O6 C10 -79.6(4)
O4 Cr1 O6 C10 -165.7(4)
O1 Cr2 O7 C1 -8.3(3)
O10 Cr2 O7 C1 166.4(4)
O11 Cr2 O7 C1 -99.0(3)
O8 Cr2 O7 C1 85.1(3)
O9 Cr2 O7 C1 172.2(3)
O1 Cr2 O8 C4 36.3(3)
O10 Cr2 O8 C4 132.5(3)
O7 Cr2 O8 C4 -62.2(3)
O9 Cr2 O8 C4 -144.4(3)
O1 Cr2 O10 C13 -8.3(4)
O7 Cr2 O10 C13 177.0(4)
O11 Cr2 O10 C13 83.3(4)
O8 Cr2 O10 C13 -101.5(4)
O9 Cr2 O10 C13 171.2(4)
O1 Cr2 O11 C16 32.7(3)
O10 Cr2 O11 C16 -63.8(3)
O7 Cr2 O11 C16 131.1(3)
O9 Cr2 O11 C16 -146.7(3)
O1 Cr3 O12 C13 31.1(3)
O16 Cr3 O12 C13 126.4(3)
O15 Cr3 O12 C13 -140.8(6)
O14 Cr3 O12 C13 -61.9(3)
O13 Cr3 O12 C13 -148.1(3)
O1 Cr3 O14 C16 -2.2(3)
O12 Cr3 O14 C16 94.3(3)
O15 Cr3 O14 C16 -96.2(3)
O13 Cr3 O14 C16 178.7(3)
O1 Cr3 O15 C7 7.4(4)
O16 Cr3 O15 C7 -88.2(4)
O14 Cr3 O15 C7 99.9(4)
O13 Cr3 O15 C7 -173.4(4)
O1 Cr3 O16 C10 -29.2(3)
O12 Cr3 O16 C10 -125.5(3)
O15 Cr3 O16 C10 65.2(3)
O13 Cr3 O16 C10 149.9(3)
O32 Cr4 O17 C22 -14.9(4)
O18 Cr4 O17 C22 79.2(4)
O21 Cr4 O17 C22 -111.2(4)
O19 Cr4 O17 C22 162.3(4)
O32 Cr4 O18 C25 28.0(4)
O17 Cr4 O18 C25 -66.1(4)
O21 Cr4 O18 C25 -158.8(6)
O20 Cr4 O18 C25 122.8(4)
O19 Cr4 O18 C25 -151.2(4)
O32 Cr4 O20 C28 -6.8(4)
O18 Cr4 O20 C28 -100.6(4)
O21 Cr4 O20 C28 89.7(4)
O19 Cr4 O20 C28 175.9(4)
O32 Cr4 O21 C19 28.0(4)
O18 Cr4 O21 C19 -145.2(6)
O17 Cr4 O21 C19 121.6(4)
O20 Cr4 O21 C19 -66.9(4)
O19 Cr4 O21 C19 -152.6(4)
O32 Cr5 O22 C19 -12.4(4)
O24 Cr5 O22 C19 173.1(6)
O23 Cr5 O22 C19 81.9(4)
O25 Cr5 O22 C19 -105.6(4)
O26 Cr5 O22 C19 168.0(4)
O32 Cr5 O23 C28 33.2(4)
O24 Cr5 O23 C28 128.8(4)
O22 Cr5 O23 C28 -63.4(4)
O26 Cr5 O23 C28 -147.9(4)
O32 Cr5 O24 C31 -16.3(5)
O23 Cr5 O24 C31 -109.8(5)
O22 Cr5 O24 C31 158.3(6)
O25 Cr5 O24 C31 77.5(5)
O26 Cr5 O24 C31 163.3(5)
O32 Cr5 O25 C34 39.3(4)
O24 Cr5 O25 C34 -56.7(4)
O22 Cr5 O25 C34 135.4(4)
O26 Cr5 O25 C34 -139.7(4)
O32 Cr6 O27 C25 -12.7(4)
O29 Cr6 O27 C25 172.0(7)
O30 Cr6 O27 C25 81.3(4)
O28 Cr6 O27 C25 -108.3(4)
O31 Cr6 O27 C25 166.2(4)
O32 Cr6 O28 C31 37.7(4)
O29 Cr6 O28 C31 -57.0(4)
O27 Cr6 O28 C31 133.0(4)
O31 Cr6 O28 C31 -141.7(4)
O32 Cr6 O29 C34 -8.9(4)
O27 Cr6 O29 C34 166.5(7)
O30 Cr6 O29 C34 -102.5(4)
O28 Cr6 O29 C34 86.7(4)
O31 Cr6 O29 C34 172.3(4)
O32 Cr6 O30 C22 23.6(4)
O29 Cr6 O30 C22 118.3(4)
O27 Cr6 O30 C22 -71.9(4)
O31 Cr6 O30 C22 -157.0(4)
O24 Cr5 O32 Cr4 -140.06(16)
O23 Cr5 O32 Cr4 -52.91(15)
O22 Cr5 O32 Cr4 41.11(15)
O25 Cr5 O32 Cr4 127.90(15)
O24 Cr5 O32 Cr6 39.78(17)
O23 Cr5 O32 Cr6 126.93(15)
O22 Cr5 O32 Cr6 -139.06(14)
O25 Cr5 O32 Cr6 -52.27(15)
O18 Cr4 O32 Cr5 132.30(15)
O17 Cr4 O32 Cr5 -134.12(15)
O21 Cr4 O32 Cr5 -46.46(15)
O20 Cr4 O32 Cr5 44.23(15)
O18 Cr4 O32 Cr6 -47.53(16)
O17 Cr4 O32 Cr6 46.05(16)
O21 Cr4 O32 Cr6 133.70(14)
O20 Cr4 O32 Cr6 -135.61(15)
O29 Cr6 O32 Cr5 42.27(16)
O27 Cr6 O32 Cr5 -136.91(15)
O30 Cr6 O32 Cr5 131.18(15)
O28 Cr6 O32 Cr5 -47.19(16)
O29 Cr6 O32 Cr4 -137.89(15)
O27 Cr6 O32 Cr4 42.93(16)
O30 Cr6 O32 Cr4 -48.99(16)
O28 Cr6 O32 Cr4 132.64(15)
Cr2 O7 C1 O3 -5.0(6)
Cr2 O7 C1 C2 -176.0(7)
Cr2 O7 C1 C2' 169.3(6)
Cr1 O3 C1 O7 -9.0(5)
Cr1 O3 C1 C2 162.7(7)
Cr1 O3 C1 C2' 176.9(7)
O7 C1 C2 C3 -7.8(14)
O3 C1 C2 C3 -179.8(9)
C2' C1 C2 C3 57(4)
O7 C1 C2' C3' 41.8(12)
O3 C1 C2' C3' -143.6(9)
C2 C1 C2' C3' -81(5)
Cr1 O2 C4 O8 -1.3(6)
Cr1 O2 C4 C5 171.8(8)
Cr1 O2 C4 C5' -173.1(7)
Cr2 O8 C4 O2 -10.8(5)
Cr2 O8 C4 C5 175.8(8)
Cr2 O8 C4 C5' 160.7(8)
O2 C4 C5 C6 26.0(15)
O8 C4 C5 C6 -160.1(9)
C5' C4 C5 C6 -54(4)
O2 C4 C5' C6' -32.7(14)
O8 C4 C5' C6' 154.9(8)
C5 C4 C5' C6' 75(5)
Cr3 O15 C7 O5 17.1(6)
Cr3 O15 C7 C8' -167.4(13)
Cr3 O15 C7 C8 -156.1(13)
Cr1 O5 C7 O15 -4.5(6)
Cr1 O5 C7 C8' -179.8(13)
Cr1 O5 C7 C8 169.2(12)
O15 C7 C8 C9 -23(2)
O5 C7 C8 C9 163.5(13)
C8' C7 C8 C9 35(6)
O15 C7 C8' C9' 29(2)
O5 C7 C8' C9' -155.4(12)
C8 C7 C8' C9' -99(9)
Cr1 O6 C10 O16 3.3(6)
Cr1 O6 C10 C11 178.6(11)
Cr1 O6 C10 C11' -171.7(10)
Cr3 O16 C10 O6 5.9(6)
Cr3 O16 C10 C11 -169.8(10)
Cr3 O16 C10 C11' -179.5(10)
O6 C10 C11 C12 -11(2)
O16 C10 C11 C12 165.2(14)
C11' C10 C11 C12 -60(8)
O6 C10 C11' C12' -43.1(19)
O16 C10 C11' C12' 141.7(14)
C11 C10 C11' C12' 92(9)
Cr3 O12 C13 O10 -7.4(6)
Cr3 O12 C13 C14' -179.6(6)
Cr3 O12 C13 C14 163.1(7)
Cr2 O10 C13 O12 -7.0(6)
Cr2 O10 C13 C14' 164.8(6)
Cr2 O10 C13 C14 -178.5(7)
O12 C13 C14 C15 2.4(15)
O10 C13 C14 C15 174.1(10)
C14' C13 C14 C15 -63(3)
O12 C13 C14' C15' -73.3(12)
O10 C13 C14' C15' 114.1(11)
C14 C13 C14' C15' 50(3)
Cr3 O14 C16 O11 -23.2(6)
Cr3 O14 C16 C17 147.4(6)
Cr3 O14 C16 C17' 166.0(5)
Cr2 O11 C16 O14 3.3(6)
Cr2 O11 C16 C17 -168.0(5)
Cr2 O11 C16 C17' 173.6(5)
O14 C16 C17 C18 10.4(12)
O11 C16 C17 C18 -177.9(8)
C17' C16 C17 C18 -61(3)
O14 C16 C17' C18' -52.4(10)
O11 C16 C17' C18' 136.4(8)
C17 C16 C17' C18' 65(3)
Cr4 O21 C19 O22 -2.9(6)
Cr4 O21 C19 C20 -175.8(10)
Cr4 O21 C19 C20' 171.8(10)
Cr5 O22 C19 O21 -7.0(6)
Cr5 O22 C19 C20 166.1(10)
Cr5 O22 C19 C20' 178.3(10)
O21 C19 C20 C21 -22.7(17)
O22 C19 C20 C21 163.8(9)
C20' C19 C20 C21 69(6)
O21 C19 C20' C21' 26.2(17)
O22 C19 C20' C21' -158.7(9)
C20 C19 C20' C21' -68(6)
Cr6 O30 C22 O17 3.4(7)
Cr6 O30 C22 C23 172.8(6)
Cr6 O30 C22 C23' -167.4(6)
Cr4 O17 C22 O30 -9.1(7)
Cr4 O17 C22 C23 -178.8(6)
Cr4 O17 C22 C23' 161.3(6)
O30 C22 C23 C24 134.3(11)
O17 C22 C23 C24 -55.2(14)
C23' C22 C23 C24 51(3)
O30 C22 C23' C24' -159.0(10)
O17 C22 C23' C24' 29.6(14)
C23 C22 C23' C24' -53(3)
Cr4 O18 C25 O27 -2.7(6)
Cr4 O18 C25 C26' -176.2(8)
Cr4 O18 C25 C26 167.4(8)
Cr6 O27 C25 O18 -7.1(7)
Cr6 O27 C25 C26' 166.0(8)
Cr6 O27 C25 C26 -177.4(8)
O18 C25 C26 C27 153.3(11)
O27 C25 C26 C27 -35.7(15)
C26' C25 C26 C27 76(5)
O18 C25 C26' C27' -174.2(11)
O27 C25 C26' C27' 12.0(17)
C26 C25 C26' C27' -64(5)
Cr5 O23 C28 O20 -1.9(6)
Cr5 O23 C28 C29' 170.7(6)
Cr5 O23 C28 C29 -170.4(6)
Cr4 O20 C28 O23 -14.8(6)
Cr4 O20 C28 C29' 173.0(6)
Cr4 O20 C28 C29 153.8(6)
O23 C28 C29 C30 -147.6(8)
O20 C28 C29 C30 42.9(12)
C29' C28 C29 C30 -62(3)
O23 C28 C29' C30' 160.7(9)
O20 C28 C29' C30' -26.3(13)
C29 C28 C29' C30' 58(3)
Cr6 O28 C31 O24 -19.8(8)
Cr6 O28 C31 C32 172.6(5)
Cr6 O28 C31 C32' 149.3(5)
Cr5 O24 C31 O28 6.6(8)
Cr5 O24 C31 C32 175.3(5)
Cr5 O24 C31 C32' -161.6(6)
O28 C31 C32 C33 -139.4(9)
O24 C31 C32 C33 51.4(11)
C32' C31 C32 C33 -67(2)
O28 C31 C32' C33' -130.8(9)
O24 C31 C32' C33' 38.8(13)
C32 C31 C32' C33' 111(3)
Cr6 O29 C34 O25 -5.5(7)
Cr6 O29 C34 C35' -178.1(9)
Cr6 O29 C34 C35 165.4(8)
Cr5 O25 C34 O29 -13.7(7)
Cr5 O25 C34 C35' 159.3(9)
Cr5 O25 C34 C35 175.7(8)
O29 C34 C35 C36 56.0(15)
O25 C34 C35 C36 -132.5(11)
C35' C34 C35 C36 -55(4)
O29 C34 C35' C36' -14.5(17)
O25 C34 C35' C36' 172.2(11)
C35 C34 C35' C36' 63(4)
